data_2203719
loop_
_publ_author_name
'Nockemann, Peter'
'Meyer, Gerd'

_publ_section_title
;
 Poly[mercury(II)-di-\m-chloro-\m-pyrazine-\k^2^<i>N</i>:<i>N</i>']
;
_journal_issue 6
_journal_name_full 'Acta Crystallographica Section E'
_journal_page_first m744
_journal_page_last m746
_journal_paper_doi 10.1107/S160053680401044X
_journal_volume 60
_journal_year 2004
_chemical_formula_iupac '[Hg Cl2 (C4 H4 N2)]'
_chemical_formula_moiety 'C4 H4 Cl2 Hg N2'
_chemical_formula_sum 'C4 H4 Cl2 Hg N2'
_chemical_formula_weight 349.57
_chemical_name_systematic
;
Poly[di-\m-chloro-\m-pyrazine-\k^2^N:N'-mercury(II)]
;
_space_group_IT_number 12
_symmetry_cell_setting monoclinic
_symmetry_space_group_name_Hall '-C 2y'
_symmetry_space_group_name_H-M 'C 1 2/m 1'
_atom_sites_solution_hydrogens geom
_atom_sites_solution_primary direct
_atom_sites_solution_secondary difmap
_audit_creation_method SHELXL-97
_cell_angle_alpha 90.00
_cell_angle_beta 90.99(6)
_cell_angle_gamma 90.00
_cell_formula_units_Z 2
_cell_length_a 11.8970(17)
_cell_length_b 7.783(3)
_cell_length_c 3.840(7)
_cell_measurement_reflns_used 1625
_cell_measurement_temperature 293(2)
_cell_measurement_theta_max 25.93
_cell_measurement_theta_min 3.43
_cell_volume 355.5(7)
_computing_cell_refinement 'X-STEP32 (Stoe & Cie, 2000)'
_computing_data_collection 'X-AREA (Stoe & Cie, 2001)'
_computing_data_reduction 'X-RED (Stoe & Cie, 2001)'
_computing_molecular_graphics 'DIAMOND (Brandenburg, 1999)'
_computing_publication_material SHELXL97
_computing_structure_refinement 'SHELXL97 (Sheldrick, 1997)'
_computing_structure_solution 'SHELXS97 (Sheldrick, 1997)'
_diffrn_ambient_temperature 293(2)
_diffrn_measured_fraction_theta_full 0.937
_diffrn_measured_fraction_theta_max 0.937
_diffrn_measurement_device_type 'Stoe IPDS-I'
_diffrn_measurement_method \f
_diffrn_radiation_monochromator graphite
_diffrn_radiation_source 'fine-focus sealed tube'
_diffrn_radiation_type MoK\a
_diffrn_radiation_wavelength 0.71073
_diffrn_reflns_av_R_equivalents 0.0787
_diffrn_reflns_av_sigmaI/netI 0.0403
_diffrn_reflns_limit_h_max 14
_diffrn_reflns_limit_h_min -14
_diffrn_reflns_limit_k_max 9
_diffrn_reflns_limit_k_min -9
_diffrn_reflns_limit_l_max 4
_diffrn_reflns_limit_l_min -4
_diffrn_reflns_number 1625
_diffrn_reflns_theta_full 25.93
_diffrn_reflns_theta_max 25.93
_diffrn_reflns_theta_min 3.43
_diffrn_standards_decay_% 0
_diffrn_standards_interval_count 0
_diffrn_standards_interval_time 0
_diffrn_standards_number 0
_exptl_absorpt_coefficient_mu 22.299
_exptl_absorpt_correction_T_max 0.3987
_exptl_absorpt_correction_T_min 0.1501
_exptl_absorpt_correction_type numerical
_exptl_absorpt_process_details '(X-SHAPE; Stoe & Cie, 1998)'
_exptl_crystal_colour colorless
_exptl_crystal_density_diffrn 3.265
_exptl_crystal_density_method 'not measured'
_exptl_crystal_description Prism
_exptl_crystal_F_000 308
_exptl_crystal_size_max 0.2
_exptl_crystal_size_mid 0.2
_exptl_crystal_size_min 0.2
_refine_diff_density_max 1.115
_refine_diff_density_min -1.282
_refine_ls_extinction_coef 0.0103(13)
_refine_ls_extinction_expression Fc^*^=kFc[1+0.001xFc^2^\l^3^/sin(2\q)]^-1/4^
_refine_ls_extinction_method SHELXL97
_refine_ls_goodness_of_fit_ref 1.094
_refine_ls_hydrogen_treatment constr
_refine_ls_matrix_type full
_refine_ls_number_parameters 26
_refine_ls_number_reflns 354
_refine_ls_number_restraints 0
_refine_ls_restrained_S_all 1.094
_refine_ls_R_factor_all 0.0228
_refine_ls_R_factor_gt 0.0228
_refine_ls_shift/su_max 0.000
_refine_ls_shift/su_mean 0.000
_refine_ls_structure_factor_coef Fsqd
_refine_ls_weighting_details 'calc w = 1/[\s^2^(Fo^2^)+(0.0286P)^2^] where P = (Fo^2^+2Fc^2^)/3'
_refine_ls_weighting_scheme calc
_refine_ls_wR_factor_gt 0.0510
_refine_ls_wR_factor_ref 0.0510
_reflns_number_gt 354
_reflns_number_total 354
_reflns_threshold_expression I>2\s(I)
_cod_data_source_file cf6344.cif
_cod_data_source_block I
_cod_depositor_comments
;
The following automatic conversions were performed:
'_geom_bond_publ_flag' value 'Y' changed to 'y' according to
'/home/saulius/struct/CIF-dictionaries/cif_core.dic' dictionary named
'cif_core.dic' version 2.4.1 from 2010-06-29 (5
times).

'_geom_angle_publ_flag' value 'Y' changed to 'y' according to
'/home/saulius/struct/CIF-dictionaries/cif_core.dic' dictionary named
'cif_core.dic' version 2.4.1 from 2010-06-29 (8 times).

Automatic conversion script
Id: cif_fix_enum 1527 2010-12-29 10:47:43Z saulius 

The following automatic conversions were performed:

'_geom_bond_publ_flag' value 'Y' changed to 'y' according to
/home/saulius/struct/CIF-dictionaries/cif_core.dic dictionary named
'cif_core.dic' version 2.4.1 from 2010-06-29 (5
times).

'_geom_angle_publ_flag' value 'Y' changed to 'y' according
to /home/saulius/struct/CIF-dictionaries/cif_core.dic dictionary
named 'cif_core.dic' version 2.4.1 from 2010-06-29 (8 times).

Automatic conversion script
Id: cif_fix_values 1715 2011-07-08 13:25:40Z adriana 
;
_cod_original_cell_volume 355.6(7)
_cod_original_sg_symbol_H-M 'C 2/m'
_cod_database_code 2203719

loop_
_symmetry_equiv_pos_as_xyz
'x, y, z'
'-x, y, -z'
'x+1/2, y+1/2, z'
'-x+1/2, y+1/2, -z'
'-x, -y, -z'
'x, -y, z'
'-x+1/2, -y+1/2, -z'
'x+1/2, -y+1/2, z'

loop_
_atom_site_label
_atom_site_fract_x
_atom_site_fract_y
_atom_site_fract_z
_atom_site_U_iso_or_equiv
_atom_site_adp_type
_atom_site_calc_flag
_atom_site_refinement_flags
_atom_site_occupancy
_atom_site_type_symbol
Hg 0.0000 -0.5000 0.5000 0.0346(2) Uani d S 1 Hg
Cl 0.15561(15) -0.5000 1.0698(6) 0.0391(4) Uani d S 1 Cl
N 0.0000 -0.1776(9) 0.5000 0.0339(14) Uani d S 1 N
C 0.0900(4) -0.0902(8) 0.4042(19) 0.0393(12) Uani d . 1 C
H0 0.1540 -0.1491 0.3362 0.047 Uiso calc R 1 H

loop_
_atom_site_aniso_label
_atom_site_aniso_U_11
_atom_site_aniso_U_22
_atom_site_aniso_U_33
_atom_site_aniso_U_12
_atom_site_aniso_U_13
_atom_site_aniso_U_23
Hg 0.0386(3) 0.0315(3) 0.0342(3) 0.000 0.01371(15) 0.000
Cl 0.0304(9) 0.0464(10) 0.0408(11) 0.000 0.0088(7) 0.000
N 0.029(3) 0.038(3) 0.034(4) 0.000 0.008(2) 0.000
C 0.030(3) 0.038(3) 0.050(4) 0.005(2) 0.010(2) -0.002(3)

loop_
_atom_type_symbol
_atom_type_description
_atom_type_scat_dispersion_real
_atom_type_scat_dispersion_imag
_atom_type_scat_source
C C 0.0033 0.0016 'International Tables Vol C Tables 4.2.6.8 and 6.1.1.4'
Cl Cl 0.1484 0.1585 'International Tables Vol C Tables 4.2.6.8 and 6.1.1.4'
Hg Hg -2.3894 9.2266 'International Tables Vol C Tables 4.2.6.8 and 6.1.1.4'
N N 0.0061 0.0033 'International Tables Vol C Tables 4.2.6.8 and 6.1.1.4'
H H 0.0000 0.0000 'International Tables Vol C Tables 4.2.6.8 and 6.1.1.4'

loop_
_geom_angle_atom_site_label_1
_geom_angle_atom_site_label_2
_geom_angle_atom_site_label_3
_geom_angle_site_symmetry_1
_geom_angle_site_symmetry_3
_geom_angle
_geom_angle_publ_flag
Cl Hg Cl 1_554 5_547 180 y
Cl Hg N 1_554 5_546 90 ?
Cl Hg N 5_547 5_546 90 ?
Cl Hg N 1_554 . 90 y
Cl Hg N 5_547 . 90 ?
N Hg N 5_546 . 180 y
Cl Hg Cl 1_554 5_546 88.35(12) y
Cl Hg Cl 5_547 5_546 91.65(12) ?
N Hg Cl 5_546 5_546 90 ?
N Hg Cl . 5_546 90 y
Cl Hg Cl 1_554 . 91.65(12) ?
Cl Hg Cl 5_547 . 88.35(12) ?
N Hg Cl 5_546 . 90 ?
N Hg Cl . . 90 ?
Cl Hg Cl 5_546 . 180 ?
Hg Cl Hg 1_556 . 91.65(12) y
C N C . 2_556 118.3(7) y
C N Hg . . 120.9(4) y
C N Hg 2_556 . 120.9(4) ?
N C C . 6 120.9(4) ?
N C H0 . . 119.6 ?
C C H0 6 . 119.6 ?

loop_
_geom_bond_atom_site_label_1
_geom_bond_atom_site_label_2
_geom_bond_site_symmetry_2
_geom_bond_distance
_geom_bond_publ_flag
Hg Cl 1_554 2.503(3) y
Hg Cl 5_547 2.503(3) ?
Hg N 5_546 2.510(7) ?
Hg N . 2.510(7) y
Hg Cl 5_546 2.842(4) ?
Hg Cl . 2.842(4) y
Cl Hg 1_556 2.503(3) ?
N C . 1.326(7) y
N C 2_556 1.326(7) ?
C C 6 1.404(12) y
C H0 . 0.930 ?
